data_7702239
loop_
_publ_author_name
'Fraser, Hector W. L.'
'Nichol, Gary S.'
'Baldansuren, Amgalanbaatar'
'McInnes, Eric J. L.'
'Brechin, Euan K.'

_publ_section_title
;
 Cages on a plane: a structural matrix for molecular 'sheets'.
;
_journal_issue 43
_journal_name_full 'Dalton transactions (Cambridge, England : 2003)'
_journal_page_first 15530
_journal_page_last 15537
_journal_paper_doi 10.1039/c8dt03793k
_journal_volume 47
_journal_year 2018
_chemical_formula_moiety 'C72 H72 Cr2 Fe5 N12 O12, 4(Cl1 O4), 9 C H4 O'
_chemical_formula_sum 'C81 H108 Cl4 Cr2 Fe5 N12 O37'
_chemical_formula_weight 2366.84
_space_group_crystal_system trigonal
_space_group_IT_number 148
_space_group_name_Hall '-R 3'
_space_group_name_H-M_alt 'R -3 :H'
_atom_sites_solution_hydrogens geom
_atom_sites_solution_primary dual
_audit_creation_date 2016-12-06
_audit_creation_method
;
Olex2 1.2-beta
(compiled 2016.11.30 svn.r3356 for OlexSys, GUI svn.r5269)
;
_audit_update_record
;
2018-07-11 deposited with the CCDC.
2018-10-15 downloaded from the CCDC.
;
_cell_angle_alpha 90
_cell_angle_beta 90
_cell_angle_gamma 120
_cell_formula_units_Z 3
_cell_length_a 14.6087(3)
_cell_length_b 14.6087(3)
_cell_length_c 37.9381(19)
_cell_measurement_reflns_used 7747
_cell_measurement_temperature 120.0
_cell_measurement_theta_max 73.0590
_cell_measurement_theta_min 4.1670
_cell_volume 7011.8(4)
_computing_cell_refinement 'CrysAlisPro 1.171.38.43h (Rigaku OD, 2015)'
_computing_data_collection 'CrysAlisPro 1.171.38.43h (Rigaku OD, 2015)'
_computing_data_reduction 'CrysAlisPro 1.171.38.43h (Rigaku OD, 2015)'
_computing_molecular_graphics 'Olex2 (Dolomanov et al., 2009)'
_computing_publication_material 'Olex2 (Dolomanov et al., 2009)'
_computing_structure_refinement 'ShelXL (Sheldrick, 2015)'
_computing_structure_solution 'ShelXT (Sheldrick, 2015)'
_diffrn_ambient_environment N~2~
_diffrn_ambient_temperature 120.0
_diffrn_detector 'CCD plate'
_diffrn_detector_area_resol_mean 5.1574
_diffrn_detector_type Atlas
_diffrn_measured_fraction_theta_full 1.0000
_diffrn_measured_fraction_theta_max 0.9900
_diffrn_measurement_details
;
List of Runs (angles in degrees, time in seconds):

  # Type    Start    End  Width  t~exp~   \w     \q     \k     \f   Frames
#--------------------------------------------------------------------------
  1  \w    -96.00  -2.00   1.00   15.00    --  -43.17 125.00  30.00   94
  2  \w    -96.00  -2.00   1.00   15.00    --  -43.17 125.00 120.00   94
  3  \w   -116.00 -21.00   1.00   15.00    --  -43.17 -38.00  30.00   95
  4  \w   -116.00 -21.00   1.00   15.00    --  -43.17 -38.00 -60.00   95
  5  \w      1.00  83.00   1.00   15.00    --   43.17 -99.00 -90.00   82
  6  \w     30.00 109.00   1.00   25.00    --  111.00 -94.00-120.00   79
  7  \w     87.00 178.00   1.00   25.00    --  111.00  45.00 -60.00   91
  8  \w     41.00 139.00   1.00   25.00    --  111.00 -61.00   0.00   98
  9  \w     38.00 118.00   1.00   25.00    --  111.00-118.00 141.00   80
 10  \w     37.00 142.00   1.00   25.00    --  111.00 -77.00-120.00  105
 11  \w     36.00 135.00   1.00   25.00    --  111.00 -30.00 -30.00   99
 12  \w     39.00 121.00   1.00   25.00    --  111.00-125.00  30.00   82
 13  \w     87.00 178.00   1.00   25.00    --  111.00  45.00 -30.00   91
 14  \w     40.00 135.00   1.00   25.00    --  111.00 -45.00  90.00   95
 15  \w     41.00 139.00   1.00   25.00    --  111.00 -61.00-150.00   98
 16  \w     30.00 109.00   1.00   25.00    --  111.00 -94.00   0.00   79
 17  \w     87.00 178.00   1.00   25.00    --  111.00  30.00 -90.00   91
 18  \w     30.00 109.00   1.00   25.00    --  111.00 -94.00  30.00   79
 19  \w     39.00 121.00   1.00   25.00    --  111.00-125.00-150.00   82
 20  \w     87.00 178.00   1.00   25.00    --  111.00  45.00   0.00   91
 21  \w     39.00 121.00   1.00   25.00    --  111.00-125.00 120.00   82
 22  \w     84.00 116.00   1.00   25.00    --  111.00-125.00   0.00   32
 23  \w     45.00 120.00   1.00   25.00    --  111.00-125.00-180.00   75
 24  \w     47.00 121.00   1.00   25.00    --  111.00-125.00-120.00   74
 25  \w    108.00 171.00   1.00   25.00    --  111.00  15.00  60.00   63
;
_diffrn_measurement_device 'four-circle diffractometer'
_diffrn_measurement_device_type 'Rigaku Oxford Diffraction SuperNova'
_diffrn_measurement_method '\w scans'
_diffrn_orient_matrix_type 'CrysAlisPro convention (1999,Acta A55,543-557)'
_diffrn_orient_matrix_UB_11 0.0052394000
_diffrn_orient_matrix_UB_12 0.0192787000
_diffrn_orient_matrix_UB_13 -0.0400609000
_diffrn_orient_matrix_UB_21 0.0822667000
_diffrn_orient_matrix_UB_22 -0.0360845000
_diffrn_orient_matrix_UB_23 -0.0035575000
_diffrn_orient_matrix_UB_31 -0.0896489000
_diffrn_orient_matrix_UB_32 -0.1146778000
_diffrn_orient_matrix_UB_33 -0.0055940000
_diffrn_radiation_monochromator mirror
_diffrn_radiation_probe x-ray
_diffrn_radiation_type 'Cu K\a'
_diffrn_radiation_wavelength 1.54184
_diffrn_reflns_av_R_equivalents 0.0968
_diffrn_reflns_av_unetI/netI 0.0343
_diffrn_reflns_Laue_measured_fraction_full 1.000
_diffrn_reflns_Laue_measured_fraction_max 0.989
_diffrn_reflns_limit_h_max 18
_diffrn_reflns_limit_h_min -17
_diffrn_reflns_limit_k_max 14
_diffrn_reflns_limit_k_min -18
_diffrn_reflns_limit_l_max 47
_diffrn_reflns_limit_l_min -47
_diffrn_reflns_number 32839
_diffrn_reflns_point_group_measured_fraction_full 1.000
_diffrn_reflns_point_group_measured_fraction_max 0.989
_diffrn_reflns_theta_full 67.684
_diffrn_reflns_theta_max 76.728
_diffrn_reflns_theta_min 3.495
_diffrn_source 'micro-focus sealed X-ray tube'
_diffrn_source_current 0.8
_diffrn_source_type 'SuperNova (Cu) X-ray Source'
_diffrn_source_voltage 50
_exptl_absorpt_coefficient_mu 9.765
_exptl_absorpt_correction_T_max 1.000
_exptl_absorpt_correction_T_min 0.731
_exptl_absorpt_correction_type gaussian
_exptl_absorpt_process_details
;
CrysAlisPro 1.171.38.43h (Rigaku Oxford Diffraction, 2015)
Numerical absorption correction based on gaussian integration over
			a multifaceted crystal model
Empirical absorption correction using spherical harmonics,
 implemented in SCALE3 ABSPACK scaling algorithm.
;
_exptl_crystal_colour 'pale brown'
_exptl_crystal_density_diffrn 1.682
_exptl_crystal_description plate
_exptl_crystal_F_000 3660
_exptl_crystal_recrystallization_method 'The material was recrystallised from methanol by hydrothermal bomb'
_exptl_crystal_size_max 0.139
_exptl_crystal_size_mid 0.102
_exptl_crystal_size_min 0.033
_platon_squeeze_details '9 MeOH per wheel'
_refine_diff_density_max 1.455
_refine_diff_density_min -1.027
_refine_diff_density_rms 0.109
_refine_ls_extinction_method none
_refine_ls_goodness_of_fit_ref 1.052
_refine_ls_hydrogen_treatment constr
_refine_ls_matrix_type full
_refine_ls_number_parameters 199
_refine_ls_number_reflns 3272
_refine_ls_number_restraints 37
_refine_ls_restrained_S_all 1.068
_refine_ls_R_factor_all 0.0822
_refine_ls_R_factor_gt 0.0712
_refine_ls_shift/su_max 0.001
_refine_ls_shift/su_mean 0.000
_refine_ls_structure_factor_coef Fsqd
_refine_ls_weighting_details 'w=1/[\s^2^(Fo^2^)+(0.1458P)^2^+13.1062P] where P=(Fo^2^+2Fc^2^)/3'
_refine_ls_weighting_scheme calc
_refine_ls_wR_factor_gt 0.2052
_refine_ls_wR_factor_ref 0.2197
_reflns_Friedel_coverage 0.000
_reflns_number_gt 2673
_reflns_number_total 3272
_reflns_threshold_expression 'I > 2\s(I)'
_cod_data_source_file c8dt03793k2.cif
_cod_data_source_block 2
_cod_original_cell_volume 7011.8(5)
_cod_original_sg_symbol_H-M 'R -3'
_cod_database_code 7702239
_chemical_oxdiff_formula 'C30 H30 N10 O10 Cr2 Fe5 Cl2'
_chemical_oxdiff_usercomment '@ 120 K 788o '
_shelx_space_group_comment
;
The symmetry employed for this shelxl refinement is uniquely defined
by the following loop, which should always be used as a source of
symmetry information in preference to the above space-group names.
They are only intended as comments.
;
_reflns_odcompleteness_completeness 100.00
_reflns_odcompleteness_iscentric 1
_reflns_odcompleteness_theta 74.33
_olex2_refinement_description
;
1. Fixed Uiso
 At 1.2 times of:
  All C(H) groups, All C(H,H) groups
2. Shared sites
{Fe1, Cr1}
3. Restrained distances
 O4-O3 \\sim O5-O6
 with sigma of 0.02
 Cl1-O3 \\sim Cl1-O4 \\sim Cl1-O3A
 with sigma of 0.02
 Cl1-O3 \\sim Cl1-O4 \\sim Cl1-O3A \\sim Cl1-O4A
 with sigma of 0.02
 O4A-O3A \\sim O3-O4
 with sigma of 0.02
 Cl2-O5 \\sim Cl2-O6
 with sigma of 0.02
4. Uiso/Uaniso restraints and constraints
Uanis(Fe1) = Uanis(Cr1)
5. Rigid body (RIGU) restrains
 Cl2, O5, O6
 with sigma for 1-2 distances of 0.004 and sigma for 1-3 distances of 0.004
 Cl1, O3A, O4, O3, O4A
 with sigma for 1-2 distances of 0.004 and sigma for 1-3 distances of 0.004
6. Others
 Sof(O3A)=1-FVAR(1)
 Sof(O4A)=0.3333*(1-FVAR(2))
 Sof(O4)=0.33333*FVAR(2)
 Sof(O3)=FVAR(1)
 Fixed Sof: Fe1(0.66667) Cr1(0.3333)
7.a Secondary CH2 refined with riding coordinates:
 C6(H6A,H6B), C12(H12A,H12B)
7.b Aromatic/amide H refined with riding coordinates:
 C1(H1), C2(H2), C3(H3), C4(H4), C7(H7), C8(H8), C9(H9), C10(H10)
;
_shelx_shelxl_version_number 2016/6
_olex2_date_sample_data_collection 2016-11-24
_olex2_date_sample_submission 2016-11-21
_olex2_diffrn_ambient_temperature_device 'Oxford Cryosystems Cryostream 700+'
_olex2_exptl_crystal_mounting_method 'The crystal was mounted on a MITIGEN holder in Paratone oil'
_olex2_submission_original_sample_id 788o
_olex2_submission_special_instructions 'No special instructions were received'
_oxdiff_exptl_absorpt_empirical_details
;
Empirical correction (ABSPACK) includes:
- Absorption correction using spherical harmonics
- Frame scaling
;
_oxdiff_exptl_absorpt_empirical_full_max 2.009
_oxdiff_exptl_absorpt_empirical_full_min 0.575
_platon_squeeze_void_probe_radius 1.20

loop_
_space_group_symop_operation_xyz
'x, y, z'
'-y, x-y, z'
'-x+y, -x, z'
'x+2/3, y+1/3, z+1/3'
'-y+2/3, x-y+1/3, z+1/3'
'-x+y+2/3, -x+1/3, z+1/3'
'x+1/3, y+2/3, z+2/3'
'-y+1/3, x-y+2/3, z+2/3'
'-x+y+1/3, -x+2/3, z+2/3'
'-x, -y, -z'
'y, -x+y, -z'
'x-y, x, -z'
'-x+2/3, -y+1/3, -z+1/3'
'y+2/3, -x+y+1/3, -z+1/3'
'x-y+2/3, x+1/3, -z+1/3'
'-x+1/3, -y+2/3, -z+2/3'
'y+1/3, -x+y+2/3, -z+2/3'
'x-y+1/3, x+2/3, -z+2/3'

loop_
_atom_site_label
_atom_site_type_symbol
_atom_site_fract_x
_atom_site_fract_y
_atom_site_fract_z
_atom_site_U_iso_or_equiv
_atom_site_adp_type
_atom_site_occupancy
_atom_site_site_symmetry_order
_atom_site_calc_flag
_atom_site_refinement_flags_posn
_atom_site_refinement_flags_adp
_atom_site_refinement_flags_occupancy
_atom_site_disorder_assembly
_atom_site_disorder_group
Fe1 Fe 0.57523(5) 0.72878(5) 0.17034(2) 0.0421(3) Uani 0.6667 1 d . . . A 1
Fe2 Fe 0.333333 0.666667 0.166667 0.0375(3) Uani 1 6 d S T P A .
Cr1 Cr 0.57523(5) 0.72878(5) 0.17034(2) 0.0421(3) Uani 0.3333 1 d . . . A 2
O1 O 0.4742(2) 0.7703(2) 0.19441(9) 0.0462(7) Uani 1 1 d . . . . .
O2 O 0.5248(2) 0.5854(2) 0.18936(9) 0.0472(7) Uani 1 1 d . . . . .
N1 N 0.6617(3) 0.8044(3) 0.21514(12) 0.0534(9) Uani 1 1 d . . . . .
N2 N 0.4057(3) 0.3830(3) 0.19806(11) 0.0494(8) Uani 1 1 d . . . . .
C1 C 0.7622(4) 0.8368(4) 0.22166(17) 0.0653(13) Uani 1 1 d . . . . .
H1 H 0.802946 0.828651 0.203718 0.078 Uiso 1 1 calc R . . . .
C2 C 0.8107(5) 0.8816(5) 0.2529(2) 0.0820(19) Uani 1 1 d . . . . .
H2 H 0.883338 0.904141 0.256409 0.098 Uiso 1 1 calc R . . . .
C3 C 0.7520(5) 0.8935(6) 0.2796(2) 0.0873(19) Uani 1 1 d . . . . .
H3 H 0.783132 0.922052 0.301846 0.105 Uiso 1 1 calc R . . . .
C4 C 0.6476(5) 0.8629(5) 0.27304(16) 0.0736(15) Uani 1 1 d . . . . .
H4 H 0.606336 0.871944 0.290546 0.088 Uiso 1 1 calc R . . . .
C5 C 0.6037(4) 0.8190(4) 0.24083(13) 0.0555(11) Uani 1 1 d . . . . .
C6 C 0.4891(4) 0.7815(4) 0.23177(13) 0.0539(11) Uani 1 1 d . . . . .
H6A H 0.442784 0.712795 0.243362 0.065 Uiso 1 1 calc R . . . .
H6B H 0.469456 0.833193 0.240581 0.065 Uiso 1 1 calc R . . . .
C7 C 0.3367(4) 0.2789(3) 0.20151(16) 0.0609(13) Uani 1 1 d . . . . .
H7 H 0.279162 0.246124 0.185476 0.073 Uiso 1 1 calc R . . . .
C8 C 0.3461(5) 0.2183(4) 0.22726(19) 0.0775(18) Uani 1 1 d . . . . .
H8 H 0.295369 0.145281 0.229158 0.093 Uiso 1 1 calc R . . . .
C9 C 0.4299(6) 0.2645(5) 0.2503(2) 0.0840(19) Uani 1 1 d . . . . .
H9 H 0.437694 0.223600 0.268291 0.101 Uiso 1 1 calc R . . . .
C10 C 0.5021(5) 0.3703(5) 0.24711(18) 0.0741(15) Uani 1 1 d . . . . .
H10 H 0.561363 0.403444 0.262440 0.089 Uiso 1 1 calc R . . . .
C11 C 0.4866(4) 0.4281(4) 0.22084(14) 0.0544(11) Uani 1 1 d . . . . .
C12 C 0.5619(4) 0.5447(4) 0.21584(14) 0.0569(12) Uani 1 1 d . . . . .
H12A H 0.569193 0.582373 0.238267 0.068 Uiso 1 1 calc R . . . .
H12B H 0.632496 0.556254 0.209204 0.068 Uiso 1 1 calc R . . . .
Cl1 Cl 0.666667 0.333333 0.17044(8) 0.0728(6) Uani 1 3 d DS TU P . .
O3 O 0.6965(11) 0.4365(6) 0.1620(3) 0.077(3) Uani 0.70(2) 1 d D U . B 1
O3A O 0.694(3) 0.4375(15) 0.1793(7) 0.105(10) Uani 0.30(2) 1 d D U . B 2
O4 O 0.666667 0.333333 0.2100(3) 0.128(6) Uani 0.70(2) 3 d DS TU P B 1
O4A O 0.666667 0.333333 0.1317(4) 0.20(2) Uani 0.30(2) 3 d DS TU P B 2
Cl2 Cl 1.000000 1.000000 0.34507(7) 0.0868(8) Uani 1 3 d DS TU P . .
O5 O 1.000000 1.000000 0.30806(19) 0.095(2) Uani 1 3 d DS TU P C .
O6 O 0.9200(8) 1.0194(10) 0.3584(2) 0.203(5) Uani 1 1 d D U . C 1

loop_
_atom_site_aniso_label
_atom_site_aniso_U_11
_atom_site_aniso_U_22
_atom_site_aniso_U_33
_atom_site_aniso_U_23
_atom_site_aniso_U_13
_atom_site_aniso_U_12
Fe1 0.0370(4) 0.0342(4) 0.0551(4) 0.0031(2) 0.0030(2) 0.0179(3)
Fe2 0.0316(4) 0.0316(4) 0.0492(8) 0.000 0.000 0.0158(2)
Cr1 0.0370(4) 0.0342(4) 0.0551(4) 0.0031(2) 0.0030(2) 0.0179(3)
O1 0.0380(14) 0.0474(16) 0.0473(16) 0.0012(11) 0.0012(11) 0.0169(12)
O2 0.0373(14) 0.0392(14) 0.0633(18) -0.0004(12) -0.0034(12) 0.0177(12)
N1 0.0445(19) 0.0367(17) 0.073(2) 0.0033(16) -0.0008(17) 0.0158(15)
N2 0.0455(18) 0.0353(17) 0.069(2) 0.0016(15) 0.0057(16) 0.0218(15)
C1 0.048(3) 0.045(2) 0.100(4) -0.002(2) -0.007(3) 0.022(2)
C2 0.055(3) 0.064(3) 0.122(6) -0.014(3) -0.027(3) 0.026(3)
C3 0.071(4) 0.080(4) 0.100(5) -0.017(4) -0.031(4) 0.030(3)
C4 0.064(3) 0.074(4) 0.071(3) -0.009(3) -0.014(3) 0.025(3)
C5 0.048(2) 0.046(2) 0.065(3) 0.005(2) -0.004(2) 0.0176(19)
C6 0.045(2) 0.049(2) 0.055(3) -0.0006(19) 0.0001(18) 0.0147(19)
C7 0.058(3) 0.034(2) 0.089(4) 0.001(2) 0.014(2) 0.022(2)
C8 0.085(4) 0.040(2) 0.110(5) 0.021(3) 0.033(4) 0.034(3)
C9 0.088(4) 0.072(4) 0.106(5) 0.034(4) 0.019(4) 0.051(4)
C10 0.074(3) 0.075(4) 0.085(4) 0.025(3) 0.004(3) 0.046(3)
C11 0.053(2) 0.047(2) 0.068(3) 0.011(2) 0.003(2) 0.029(2)
C12 0.042(2) 0.049(2) 0.073(3) 0.011(2) -0.012(2) 0.0179(19)
Cl1 0.0524(7) 0.0524(7) 0.1136(19) 0.000 0.000 0.0262(3)
O3 0.058(4) 0.041(3) 0.134(8) 0.010(4) 0.015(5) 0.027(3)
O3A 0.085(14) 0.050(8) 0.17(2) -0.011(12) 0.00(2) 0.029(9)
O4 0.146(10) 0.146(10) 0.091(7) 0.000 0.000 0.073(5)
O4A 0.25(4) 0.25(4) 0.111(10) 0.000 0.000 0.124(18)
Cl2 0.0988(12) 0.0988(12) 0.0629(13) 0.000 0.000 0.0494(6)
O5 0.111(4) 0.111(4) 0.064(4) 0.000 0.000 0.0554(19)
O6 0.192(9) 0.374(16) 0.125(6) 0.001(8) 0.025(6) 0.203(11)

loop_
_atom_type_symbol
_atom_type_description
_atom_type_scat_dispersion_real
_atom_type_scat_dispersion_imag
_atom_type_scat_source
C C 0.0181 0.0091 'International Tables Vol C Tables 4.2.6.8 and 6.1.1.4'
H H 0.0000 0.0000 'International Tables Vol C Tables 4.2.6.8 and 6.1.1.4'
Cl Cl 0.3639 0.7018 'International Tables Vol C Tables 4.2.6.8 and 6.1.1.4'
Cr Cr -0.1635 2.4439 'International Tables Vol C Tables 4.2.6.8 and 6.1.1.4'
Fe Fe -1.1336 3.1974 'International Tables Vol C Tables 4.2.6.8 and 6.1.1.4'
N N 0.0311 0.0180 'International Tables Vol C Tables 4.2.6.8 and 6.1.1.4'
O O 0.0492 0.0322 'International Tables Vol C Tables 4.2.6.8 and 6.1.1.4'

loop_
_exptl_crystal_face_index_h
_exptl_crystal_face_index_k
_exptl_crystal_face_index_l
_exptl_crystal_face_perp_dist
-4 -5 -4 0.0396
8 -8 4 0.0740
-8 8 -4 0.0531
-1 8 1 0.0457
8 1 6 0.0502
0 0 1 0.0167
0 0 -1 0.0167

loop_
_geom_angle_atom_site_label_1
_geom_angle_atom_site_label_2
_geom_angle_atom_site_label_3
_geom_angle
_geom_angle_site_symmetry_1
_geom_angle_site_symmetry_3
O1 Fe1 O1 82.90(16) . 14_455
O1 Fe1 N1 79.38(14) . .
O1 Fe1 N2 157.77(14) . 15
O2 Fe1 O1 76.23(12) . 14_455
O2 Fe1 O1 78.35(12) 15 .
O2 Fe1 O1 93.00(12) 15 14_455
O2 Fe1 O1 101.96(13) . .
O2 Fe1 O2 169.03(11) . 15
O2 Fe1 N1 96.79(14) 15 .
O2 Fe1 N1 94.03(14) . .
O2 Fe1 N2 79.42(14) 15 15
O2 Fe1 N2 99.83(14) . 15
N1 Fe1 O1 157.55(14) . 14_455
N1 Fe1 N2 103.47(15) . 15
N2 Fe1 O1 98.16(13) 15 14_455
O1 Fe2 O1 180.0 3_565 15
O1 Fe2 O1 82.40(11) 2_665 15
O1 Fe2 O1 82.40(11) . 15
O1 Fe2 O1 180.00(15) . 13_565
O1 Fe2 O1 82.40(11) 3_565 13_565
O1 Fe2 O1 97.60(11) 15 14_455
O1 Fe2 O1 82.40(11) 3_565 14_455
O1 Fe2 O1 82.40(11) 2_665 13_565
O1 Fe2 O1 97.61(11) 13_565 14_455
O1 Fe2 O1 97.60(11) 2_665 3_565
O1 Fe2 O1 97.60(11) . 3_565
O1 Fe2 O1 180.0 2_665 14_455
O1 Fe2 O1 97.60(11) 2_665 .
O1 Fe2 O1 82.40(11) . 14_455
O1 Fe2 O1 97.60(11) 15 13_565
O1 Cr1 O1 82.90(16) . 14_455
O1 Cr1 N1 79.38(14) . .
O1 Cr1 N2 157.77(14) . 15
O2 Cr1 O1 76.23(12) . 14_455
O2 Cr1 O1 78.35(12) 15 .
O2 Cr1 O1 93.00(12) 15 14_455
O2 Cr1 O1 101.96(13) . .
O2 Cr1 O2 169.03(11) . 15
O2 Cr1 N1 96.79(14) 15 .
O2 Cr1 N1 94.03(14) . .
O2 Cr1 N2 79.42(14) 15 15
O2 Cr1 N2 99.83(14) . 15
N1 Cr1 O1 157.55(14) . 14_455
N1 Cr1 N2 103.47(15) . 15
N2 Cr1 O1 98.16(13) 15 14_455
Fe1 O1 Fe1 97.92(12) . 15
Fe1 O1 Fe2 98.69(13) . .
Fe2 O1 Fe1 95.80(12) . 15
Cr1 O1 Fe2 98.69(13) . .
C6 O1 Fe1 112.4(3) . .
C6 O1 Fe1 119.0(3) . 15
C6 O1 Fe2 127.5(2) . .
C6 O1 Cr1 112.4(3) . .
Fe1 O2 Fe1 107.48(15) . 14_455
Cr1 O2 Fe1 107.48(15) . 14_455
C12 O2 Fe1 133.7(3) . .
C12 O2 Fe1 118.8(3) . 14_455
C12 O2 Cr1 133.7(3) . .
C1 N1 Fe1 128.0(4) . .
C1 N1 Cr1 128.0(4) . .
C1 N1 C5 118.2(5) . .
C5 N1 Fe1 113.9(3) . .
C5 N1 Cr1 113.9(3) . .
C7 N2 Fe1 126.9(4) . 14_455
C11 N2 Fe1 114.9(3) . 14_455
C11 N2 C7 118.1(4) . .
N1 C1 H1 118.3 . .
N1 C1 C2 123.4(6) . .
C2 C1 H1 118.3 . .
C1 C2 H2 120.5 . .
C1 C2 C3 119.1(6) . .
C3 C2 H2 120.5 . .
C2 C3 H3 120.7 . .
C4 C3 C2 118.5(6) . .
C4 C3 H3 120.7 . .
C3 C4 H4 120.3 . .
C5 C4 C3 119.5(6) . .
C5 C4 H4 120.3 . .
N1 C5 C4 121.3(5) . .
N1 C5 C6 115.9(4) . .
C4 C5 C6 122.7(5) . .
O1 C6 C5 110.0(4) . .
O1 C6 H6A 109.7 . .
O1 C6 H6B 109.7 . .
C5 C6 H6A 109.7 . .
C5 C6 H6B 109.7 . .
H6A C6 H6B 108.2 . .
N2 C7 H7 118.7 . .
N2 C7 C8 122.5(6) . .
C8 C7 H7 118.7 . .
C7 C8 H8 120.4 . .
C7 C8 C9 119.3(5) . .
C9 C8 H8 120.4 . .
C8 C9 H9 120.3 . .
C10 C9 C8 119.3(6) . .
C10 C9 H9 120.3 . .
C9 C10 H10 120.7 . .
C9 C10 C11 118.6(6) . .
C11 C10 H10 120.7 . .
N2 C11 C10 122.2(5) . .
N2 C11 C12 116.1(4) . .
C10 C11 C12 121.7(5) . .
O2 C12 C11 110.5(4) . .
O2 C12 H12A 109.6 . .
O2 C12 H12B 109.6 . .
C11 C12 H12A 109.6 . .
C11 C12 H12B 109.6 . .
H12A C12 H12B 108.1 . .
O3 Cl1 O3 114.8(4) 3_665 .
O3 Cl1 O3 114.8(4) 2_655 .
O3 Cl1 O3 114.8(4) 3_665 2_655
O3 Cl1 O3A 121(2) 3_665 2_655
O3 Cl1 O3A 27.2(12) 2_655 2_655
O3 Cl1 O3A 121(2) . 3_665
O3 Cl1 O3A 123(2) 2_655 3_665
O3 Cl1 O3A 27.2(12) 3_665 3_665
O3 Cl1 O3A 123(2) . 2_655
O3 Cl1 O4 103.3(5) 3_665 .
O3 Cl1 O4 103.3(5) . .
O3 Cl1 O4 103.3(5) 2_655 .
O3A Cl1 O3A 114.5(9) 3_665 .
O3A Cl1 O3A 114.5(9) 3_665 2_655
O3A Cl1 O3A 114.5(9) 2_655 .
O3A Cl1 O4A 103.8(12) 3_665 .
O3A Cl1 O4A 103.9(12) . .
O3A Cl1 O4A 103.8(12) 2_655 .
O5 Cl2 O6 110.7(4) . .
O5 Cl2 O6 110.7(4) . 3_675
O5 Cl2 O6 110.7(4) . 2_765
O6 Cl2 O6 108.2(4) 2_765 .
O6 Cl2 O6 108.2(4) 3_675 2_765
O6 Cl2 O6 108.2(4) 3_675 .

loop_
_geom_bond_atom_site_label_1
_geom_bond_atom_site_label_2
_geom_bond_distance
_geom_bond_site_symmetry_2
Fe1 O1 2.068(3) .
Fe1 O1 2.162(3) 14_455
Fe1 O2 1.976(3) .
Fe1 O2 1.981(3) 15
Fe1 N1 2.076(4) .
Fe1 N2 2.079(4) 15
Fe2 O1 2.126(3) 2_665
Fe2 O1 2.126(3) 3_565
Fe2 O1 2.126(3) 13_565
Fe2 O1 2.126(3) .
Fe2 O1 2.126(3) 14_455
Fe2 O1 2.126(3) 15
Cr1 O1 2.162(3) 14_455
Cr1 O1 2.068(3) .
Cr1 O2 1.976(3) .
Cr1 O2 1.981(3) 15
Cr1 N1 2.076(4) .
Cr1 N2 2.079(4) 15
O1 C6 1.431(6) .
O2 C12 1.407(5) .
N1 C1 1.322(6) .
N1 C5 1.376(7) .
N2 C7 1.348(6) .
N2 C11 1.341(6) .
C1 H1 0.9500 .
C1 C2 1.369(9) .
C2 H2 0.9500 .
C2 C3 1.392(10) .
C3 H3 0.9500 .
C3 C4 1.381(9) .
C4 H4 0.9500 .
C4 C5 1.380(7) .
C5 C6 1.518(6) .
C6 H6A 0.9900 .
C6 H6B 0.9900 .
C7 H7 0.9500 .
C7 C8 1.370(9) .
C8 H8 0.9500 .
C8 C9 1.376(10) .
C9 H9 0.9500 .
C9 C10 1.374(9) .
C10 H10 0.9500 .
C10 C11 1.396(7) .
C11 C12 1.507(6) .
C12 H12A 0.9900 .
C12 H12B 0.9900 .
Cl1 O3 1.381(7) 3_665
Cl1 O3 1.381(7) .
Cl1 O3 1.381(7) 2_655
Cl1 O3A 1.406(13) 3_665
Cl1 O3A 1.406(13) .
Cl1 O3A 1.406(13) 2_655
Cl1 O4 1.501(11) .
Cl1 O4A 1.468(15) .
Cl2 O5 1.404(7) .
Cl2 O6 1.426(7) 3_675
Cl2 O6 1.426(7) .
Cl2 O6 1.426(7) 2_765

loop_
_geom_torsion_atom_site_label_1
_geom_torsion_atom_site_label_2
_geom_torsion_atom_site_label_3
_geom_torsion_atom_site_label_4
_geom_torsion
_geom_torsion_site_symmetry_1
Fe1 O1 C6 C5 -82.6(4) 15
Fe1 O1 C6 C5 30.9(4) .
Fe1 O2 C12 C11 -4.3(6) 14_455
Fe1 O2 C12 C11 176.2(3) .
Fe1 N1 C1 C2 -176.7(4) .
Fe1 N1 C5 C4 176.5(4) .
Fe1 N1 C5 C6 -2.1(5) .
Fe1 N2 C7 C8 -175.0(4) 14_455
Fe1 N2 C11 C10 177.1(4) 14_455
Fe1 N2 C11 C12 -4.5(6) 14_455
Fe2 O1 C6 C5 152.5(3) .
Cr1 O1 C6 C5 30.9(4) .
Cr1 O2 C12 C11 176.2(3) .
Cr1 N1 C1 C2 -176.7(4) .
Cr1 N1 C5 C4 176.5(4) .
Cr1 N1 C5 C6 -2.1(5) .
N1 C1 C2 C3 0.4(9) .
N1 C5 C6 O1 -19.0(6) .
N2 C7 C8 C9 -0.9(9) .
N2 C11 C12 O2 5.7(6) .
C1 N1 C5 C4 -2.2(7) .
C1 N1 C5 C6 179.3(4) .
C1 C2 C3 C4 -2.2(10) .
C2 C3 C4 C5 1.7(10) .
C3 C4 C5 N1 0.5(9) .
C3 C4 C5 C6 178.9(6) .
C4 C5 C6 O1 162.5(5) .
C5 N1 C1 C2 1.7(8) .
C7 N2 C11 C10 1.5(7) .
C7 N2 C11 C12 179.8(4) .
C7 C8 C9 C10 0.2(10) .
C8 C9 C10 C11 1.3(10) .
C9 C10 C11 N2 -2.2(9) .
C9 C10 C11 C12 179.5(6) .
C10 C11 C12 O2 -176.0(5) .
C11 N2 C7 C8 0.1(7) .

loop_
_platon_squeeze_void_nr
_platon_squeeze_void_average_x
_platon_squeeze_void_average_y
_platon_squeeze_void_average_z
_platon_squeeze_void_volume
_platon_squeeze_void_count_electrons
_platon_squeeze_void_content
1 0.000 0.000 0.000 472 151 ' '
2 -0.333 0.333 0.333 477 152 ' '
3 0.333 0.667 0.667 474 152 ' '

loop_
_exptl_oxdiff_crystal_face_indexfrac_h
_exptl_oxdiff_crystal_face_indexfrac_k
_exptl_oxdiff_crystal_face_indexfrac_l
_exptl_oxdiff_crystal_face_x
_exptl_oxdiff_crystal_face_y
_exptl_oxdiff_crystal_face_z
-4.0018 -5.0020 -3.9978 0.0428 -0.1345 0.9547
7.9955 -8.0021 4.0015 -0.2727 0.9323 0.1785
-7.9955 8.0021 -4.0015 0.2727 -0.9323 -0.1785
-0.9962 8.0026 0.9975 0.1091 -0.3743 -0.8340
7.9996 1.0010 5.9985 -0.1791 0.6006 -0.8655
0.0001 0.0001 0.9998 -0.0401 -0.0036 -0.0056
-0.0001 -0.0001 -0.9998 0.0401 0.0036 0.0056
